data_1513041
loop_
_publ_author_name
'Lamsh\"oft, Marc'
'Storp, J\"urgen'
'Ivanova, Bojidarka'
'Spiteller, Michael'

_publ_section_title
;
 Gas-phase CT-stabilized Ag(I) and Zn(II) metal-organic
 complexes&#x0096;experimental vs. theoretical study
;
_journal_name_full Polyhedron
_journal_page_first 2564
_journal_paper_doi 10.1016/j.poly.2011.07.003
_journal_volume 30
_journal_year 2011
_chemical_formula_moiety 'C6 H15 N2 O, Cl4 Zn'
_chemical_formula_sum 'C6 H15 Cl4 N2 O Zn'
_chemical_formula_weight 338.37
_chemical_melting_point 514
_space_group_IT_number 14
_symmetry_cell_setting monoclinic
_symmetry_space_group_name_Hall '-P 2ybc'
_symmetry_space_group_name_H-M 'P 1 21/c 1'
_atom_sites_solution_hydrogens geom
_atom_sites_solution_primary direct
_atom_sites_solution_secondary difmap
_audit_creation_method SHELXL-97
_cell_angle_alpha 90.00
_cell_angle_beta 91.000(5)
_cell_angle_gamma 90.00
_cell_formula_units_Z 4
_cell_length_a 6.6353(11)
_cell_length_b 13.732(2)
_cell_length_c 14.173(2)
_cell_measurement_temperature 292(2)
_cell_volume 1291.2(3)
_computing_cell_refinement 'Bruker SAINT'
_computing_data_collection 'Bruker GIS'
_computing_data_reduction 'Bruker SAINT'
_computing_molecular_graphics 'Bruker APEX2'
_computing_structure_refinement 'SHELXL-97 (Sheldrick, 2008)'
_computing_structure_solution 'SHELXS-97 (Sheldrick, 2008)'
_diffrn_ambient_temperature 292(2)
_diffrn_measured_fraction_theta_full 0.983
_diffrn_measured_fraction_theta_max 0.983
_diffrn_measurement_device_type 'Bruker SMART X2S'
_diffrn_measurement_method '\w scans'
_diffrn_radiation_monochromator 'doubly curved silicon crystal'
_diffrn_radiation_source 'micro-focus sealed tube'
_diffrn_radiation_type MoK\a
_diffrn_radiation_wavelength 0.71073
_diffrn_reflns_av_R_equivalents 0.0491
_diffrn_reflns_av_sigmaI/netI 0.0475
_diffrn_reflns_limit_h_max 7
_diffrn_reflns_limit_h_min -7
_diffrn_reflns_limit_k_max 16
_diffrn_reflns_limit_k_min -15
_diffrn_reflns_limit_l_max 15
_diffrn_reflns_limit_l_min -16
_diffrn_reflns_number 7907
_diffrn_reflns_theta_full 25.09
_diffrn_reflns_theta_max 25.09
_diffrn_reflns_theta_min 2.87
_exptl_absorpt_coefficient_mu 2.702
_exptl_absorpt_correction_T_max 0.7552
_exptl_absorpt_correction_T_min 0.5112
_exptl_absorpt_correction_type multi-scan
_exptl_crystal_colour colorless
_exptl_crystal_density_diffrn 1.741
_exptl_crystal_density_method 'not measured'
_exptl_crystal_description plate
_exptl_crystal_F_000 684
_exptl_crystal_size_max 0.37
_exptl_crystal_size_mid 0.11
_exptl_crystal_size_min 0.05
_refine_diff_density_max 0.729
_refine_diff_density_min -0.326
_refine_diff_density_rms 0.081
_refine_ls_extinction_method none
_refine_ls_goodness_of_fit_ref 1.049
_refine_ls_hydrogen_treatment constr
_refine_ls_matrix_type full
_refine_ls_number_parameters 128
_refine_ls_number_reflns 2258
_refine_ls_number_restraints 0
_refine_ls_restrained_S_all 1.049
_refine_ls_R_factor_all 0.0463
_refine_ls_R_factor_gt 0.0345
_refine_ls_shift/su_max 0.001
_refine_ls_shift/su_mean 0.000
_refine_ls_structure_factor_coef Fsqd
_refine_ls_weighting_details 'calc w=1/[\s^2^(Fo^2^)+(0.0426P)^2^+0.0000P] where P=(Fo^2^+2Fc^2^)/3'
_refine_ls_weighting_scheme calc
_refine_ls_wR_factor_gt 0.0833
_refine_ls_wR_factor_ref 0.0881
_reflns_number_gt 1853
_reflns_number_total 2258
_reflns_threshold_expression >2sigma(I)
_cod_data_source_file Struct-200-38-7.cif
_cod_data_source_block 200-38
_cod_depositor_comments
;
The following automatic conversions were performed:

'_chemical_melting_point' value '514K' was changed to '514' - the
value should be numeric and without a unit
designator.

'_symmetry_cell_setting' value 'Monoclinic' changed to
'monoclinic' according to the built-in table from CIF Core dictionary
named 'cif_core.dic' version 2.4.1 from 2010-06-29.

Automatic conversion script
Id: cif_fix_values 1891 2012-01-12 08:04:46Z andrius 
;
_cod_original_cell_volume 1291.1(4)
_cod_original_sg_symbol_H-M 'P 21/c'
_cod_database_code 1513041

loop_
_symmetry_equiv_pos_as_xyz
'x, y, z'
'-x, y+1/2, -z+1/2'
'-x, -y, -z'
'x, -y-1/2, z-1/2'

loop_
_atom_site_label
_atom_site_type_symbol
_atom_site_fract_x
_atom_site_fract_y
_atom_site_fract_z
_atom_site_U_iso_or_equiv
_atom_site_adp_type
_atom_site_occupancy
_atom_site_symmetry_multiplicity
_atom_site_calc_flag
_atom_site_refinement_flags
Zn1 Zn 0.72364(6) -0.25121(3) -0.10316(3) 0.02855(15) Uani 1 1 d .
Cl1 Cl 1.06812(12) -0.26887(6) -0.10375(6) 0.0358(2) Uani 1 1 d .
C1 C 0.2673(5) 0.5535(3) 0.2437(2) 0.0397(9) Uani 1 1 d .
H1A H 0.3610 0.5906 0.2827 0.048 Uiso 1 1 calc R
H1B H 0.3424 0.5022 0.2130 0.048 Uiso 1 1 calc R
C2 C -0.1225(5) 0.5164(2) 0.1689(2) 0.0336(8) Uani 1 1 d .
H2A H -0.2018 0.5682 0.1963 0.040 Uiso 1 1 calc R
H2B H -0.2095 0.4790 0.1269 0.040 Uiso 1 1 calc R
Cl2 Cl 0.57566(14) -0.37142(6) -0.02435(6) 0.0443(3) Uani 1 1 d .
Cl3 Cl 0.65176(14) -0.10328(6) -0.04077(6) 0.0404(2) Uani 1 1 d .
Cl4 Cl 0.66018(14) -0.26439(7) -0.26111(6) 0.0417(3) Uani 1 1 d .
N1 N -0.0399(4) 0.45150(18) 0.24595(17) 0.0253(6) Uani 1 1 d .
O1 O 0.1802(4) 0.61546(17) 0.17419(16) 0.0408(6) Uani 1 1 d .
N2 N -0.3071(4) 0.2885(2) 0.41854(18) 0.0315(7) Uani 1 1 d .
H2C H -0.4027 0.3300 0.4358 0.047 Uiso 1 1 calc R
H2D H -0.2645 0.2546 0.4686 0.047 Uiso 1 1 calc R
H2E H -0.3569 0.2479 0.3751 0.047 Uiso 1 1 calc R
C3 C 0.1090(5) 0.5083(2) 0.3056(2) 0.0326(8) Uani 1 1 d .
H3A H 0.1732 0.4653 0.3514 0.039 Uiso 1 1 calc R
H3B H 0.0391 0.5590 0.3397 0.039 Uiso 1 1 calc R
C4 C -0.2098(5) 0.4093(2) 0.3002(2) 0.0285(7) Uani 1 1 d .
H4A H -0.2969 0.3726 0.2576 0.034 Uiso 1 1 calc R
H4B H -0.2887 0.4617 0.3267 0.034 Uiso 1 1 calc R
C5 C -0.1358(5) 0.3434(3) 0.3788(2) 0.0352(8) Uani 1 1 d .
H5A H -0.0369 0.2981 0.3546 0.042 Uiso 1 1 calc R
H5B H -0.0713 0.3820 0.4280 0.042 Uiso 1 1 calc R
C6 C 0.0492(5) 0.5597(3) 0.1139(2) 0.0412(9) Uani 1 1 d .
H6A H 0.1252 0.5078 0.0847 0.049 Uiso 1 1 calc R
H6B H -0.0049 0.6011 0.0642 0.049 Uiso 1 1 calc R

loop_
_atom_site_aniso_label
_atom_site_aniso_U_11
_atom_site_aniso_U_22
_atom_site_aniso_U_33
_atom_site_aniso_U_23
_atom_site_aniso_U_13
_atom_site_aniso_U_12
Zn1 0.0306(2) 0.0266(2) 0.0285(3) -0.00081(16) 0.00181(17) 0.00320(16)
Cl1 0.0278(4) 0.0426(5) 0.0367(5) -0.0083(4) -0.0054(4) 0.0041(4)
C1 0.0335(19) 0.037(2) 0.049(2) 0.0073(18) -0.0071(17) -0.0030(16)
C2 0.0388(19) 0.0300(19) 0.0318(18) 0.0073(16) -0.0073(15) -0.0006(16)
Cl2 0.0465(5) 0.0309(5) 0.0560(6) 0.0093(4) 0.0150(4) 0.0034(4)
Cl3 0.0517(6) 0.0254(4) 0.0445(5) -0.0026(4) 0.0148(4) 0.0030(4)
Cl4 0.0369(5) 0.0584(6) 0.0296(5) -0.0027(4) -0.0066(4) -0.0026(4)
N1 0.0288(14) 0.0214(14) 0.0257(14) 0.0021(11) 0.0005(11) -0.0019(11)
O1 0.0464(14) 0.0342(14) 0.0417(14) 0.0082(12) -0.0017(11) -0.0089(12)
N2 0.0315(15) 0.0371(16) 0.0260(15) 0.0036(13) 0.0028(12) -0.0003(13)
C3 0.0371(19) 0.0319(19) 0.0285(18) 0.0026(15) -0.0082(15) -0.0049(15)
C4 0.0283(17) 0.0287(18) 0.0286(18) -0.0006(15) 0.0029(14) -0.0017(14)
C5 0.0239(17) 0.041(2) 0.041(2) 0.0071(17) -0.0005(15) -0.0021(15)
C6 0.052(2) 0.039(2) 0.0331(19) 0.0076(17) 0.0000(17) -0.0034(18)

loop_
_atom_type_symbol
_atom_type_description
_atom_type_scat_dispersion_real
_atom_type_scat_dispersion_imag
_atom_type_scat_source
C C 0.0033 0.0016 'International Tables Vol C Tables 4.2.6.8 and 6.1.1.4'
H H 0.0000 0.0000 'International Tables Vol C Tables 4.2.6.8 and 6.1.1.4'
Cl Cl 0.1484 0.1585 'International Tables Vol C Tables 4.2.6.8 and 6.1.1.4'
Zn Zn 0.2839 1.4301 'International Tables Vol C Tables 4.2.6.8 and 6.1.1.4'
O O 0.0106 0.0060 'International Tables Vol C Tables 4.2.6.8 and 6.1.1.4'
N N 0.0061 0.0033 'International Tables Vol C Tables 4.2.6.8 and 6.1.1.4'

loop_
_geom_angle_atom_site_label_1
_geom_angle_atom_site_label_2
_geom_angle_atom_site_label_3
_geom_angle
Cl2 Zn1 Cl3 111.71(4)
Cl2 Zn1 Cl4 110.97(4)
Cl3 Zn1 Cl4 114.68(4)
Cl2 Zn1 Cl1 111.73(4)
Cl3 Zn1 Cl1 108.15(3)
Cl4 Zn1 Cl1 98.91(3)
O1 C1 C3 111.7(3)
O1 C1 H1A 109.3
C3 C1 H1A 109.3
O1 C1 H1B 109.3
C3 C1 H1B 109.3
H1A C1 H1B 107.9
N1 C2 C6 109.8(3)
N1 C2 H2A 109.7
C6 C2 H2A 109.7
N1 C2 H2B 109.7
C6 C2 H2B 109.7
H2A C2 H2B 108.2
C4 N1 C2 109.5(2)
C4 N1 C3 113.9(2)
C2 N1 C3 109.1(2)
C1 O1 C6 109.3(3)
C5 N2 H2C 109.5
C5 N2 H2D 109.5
H2C N2 H2D 109.5
C5 N2 H2E 109.5
H2C N2 H2E 109.5
H2D N2 H2E 109.5
N1 C3 C1 110.0(2)
N1 C3 H3A 109.7
C1 C3 H3A 109.7
N1 C3 H3B 109.7
C1 C3 H3B 109.7
H3A C3 H3B 108.2
N1 C4 C5 111.9(2)
N1 C4 H4A 109.2
C5 C4 H4A 109.2
N1 C4 H4B 109.2
C5 C4 H4B 109.2
H4A C4 H4B 107.9
N2 C5 C4 110.1(2)
N2 C5 H5A 109.6
C4 C5 H5A 109.6
N2 C5 H5B 109.6
C4 C5 H5B 109.6
H5A C5 H5B 108.2
O1 C6 C2 110.9(3)
O1 C6 H6A 109.5
C2 C6 H6A 109.5
O1 C6 H6B 109.5
C2 C6 H6B 109.5
H6A C6 H6B 108.0

loop_
_geom_bond_atom_site_label_1
_geom_bond_atom_site_label_2
_geom_bond_distance
Zn1 Cl2 2.2304(10)
Zn1 Cl3 2.2695(9)
Zn1 Cl4 2.2778(10)
Zn1 Cl1 2.2987(10)
C1 O1 1.417(4)
C1 C3 1.514(4)
C1 H1A 0.9700
C1 H1B 0.9700
C2 N1 1.505(4)
C2 C6 1.513(5)
C2 H2A 0.9700
C2 H2B 0.9700
N1 C4 1.492(4)
N1 C3 1.506(4)
O1 C6 1.430(4)
N2 C5 1.484(4)
N2 H2C 0.8900
N2 H2D 0.8900
N2 H2E 0.8900
C3 H3A 0.9700
C3 H3B 0.9700
C4 C5 1.511(4)
C4 H4A 0.9700
C4 H4B 0.9700
C5 H5A 0.9700
C5 H5B 0.9700
C6 H6A 0.9700
C6 H6B 0.9700
